data_1549561
loop_
_publ_author_name
'Kita, Yuji'
'Yata, Tetsuji'
'Nishimoto, Yoshihiro'
'Chiba, Kouji'
'Yasuda, Makoto'

_publ_section_title
;
 Selective oxymetalation of terminal alkynes <i>via</i> 6-<i>endo</i>
 cyclization: mechanistic investigation and application to the efficient
 synthesis of 4-substituted isocoumarins.
;
_journal_issue 28
_journal_name_full 'Chemical science'
_journal_page_first 6041
_journal_page_last 6052
_journal_paper_doi 10.1039/c8sc01537f
_journal_volume 9
_journal_year 2018
_chemical_formula_moiety 'C9 H4 I N O4'
_chemical_formula_sum 'C9 H4 I N O4'
_chemical_formula_weight 317.04
_space_group_crystal_system triclinic
_space_group_IT_number 2
_space_group_name_Hall '-P 1'
_space_group_name_H-M_alt 'P -1'
_symmetry_space_group_name_Hall '-P 1'
_symmetry_space_group_name_H-M 'P -1'
_atom_sites_solution_hydrogens geom
_atom_sites_solution_primary direct
_atom_sites_solution_secondary difmap
_audit_update_record
;
2017-09-25 deposited with the CCDC.
2018-06-14 downloaded from the CCDC.
;
_cell_angle_alpha 92.7120(16)
_cell_angle_beta 100.2659(15)
_cell_angle_gamma 92.8365(16)
_cell_formula_units_Z 4
_cell_length_a 8.7490(6)
_cell_length_b 9.0176(6)
_cell_length_c 12.1670(8)
_cell_measurement_reflns_used 7935
_cell_measurement_temperature 123
_cell_measurement_theta_max 27.43
_cell_measurement_theta_min 3.16
_cell_volume 941.85(11)
_computing_cell_refinement 'RAPID AUTO'
_computing_data_collection 'RAPID AUTO (Rigaku, ????)'
_computing_data_reduction 'RAPID AUTO'
_computing_molecular_graphics 'CrystalStructure 4.1'
_computing_publication_material 'CrystalStructure 4.1 (Rigaku, 2014)'
_computing_structure_refinement 'CRYSTALS (Carruthers, et al., 1999)'
_computing_structure_solution 'SHELXS97 (Sheldrick, 2008)'
_diffrn_ambient_temperature 123
_diffrn_detector_area_resol_mean 10.000
_diffrn_measured_fraction_theta_full 0.981
_diffrn_measured_fraction_theta_max 0.981
_diffrn_measurement_device_type 'Rigaku R-AXIS RAPID'
_diffrn_measurement_method \w
_diffrn_radiation_type 'Mo K\a'
_diffrn_radiation_wavelength 0.71075
_diffrn_reflns_av_R_equivalents 0.0485
_diffrn_reflns_limit_h_max 11
_diffrn_reflns_limit_h_min -11
_diffrn_reflns_limit_k_max 11
_diffrn_reflns_limit_k_min -11
_diffrn_reflns_limit_l_max 15
_diffrn_reflns_limit_l_min -15
_diffrn_reflns_number 8402
_diffrn_reflns_theta_full 27.43
_diffrn_reflns_theta_max 27.43
_diffrn_reflns_theta_min 3.160
_diffrn_standards_number 0
_exptl_absorpt_coefficient_mu 3.393
_exptl_absorpt_correction_T_max 0.712
_exptl_absorpt_correction_T_min 0.315
_exptl_absorpt_correction_type multi-scan
_exptl_absorpt_process_details 'ABSCOR (Rigaku, 1995)'
_exptl_crystal_colour colorless
_exptl_crystal_density_diffrn 2.236
_exptl_crystal_density_method 'not measured'
_exptl_crystal_description prism
_exptl_crystal_F_000 600.00
_exptl_crystal_size_max 0.100
_exptl_crystal_size_mid 0.100
_exptl_crystal_size_min 0.100
_refine_diff_density_max 1.730
_refine_diff_density_min -1.700
_refine_ls_extinction_method none
_refine_ls_goodness_of_fit_ref 0.995
_refine_ls_hydrogen_treatment constr
_refine_ls_number_parameters 279
_refine_ls_number_reflns 3238
_refine_ls_R_factor_gt 0.0584
_refine_ls_shift/su_max 0.000
_refine_ls_structure_factor_coef Fsqd
_refine_ls_weighting_details
;
    Chebychev polynomial with 3 parameters (Carruthers & Watkin, 1979)
    2943.7500    4116.6300    1266.0600
;
_refine_ls_weighting_scheme calc
_refine_ls_wR_factor_ref 0.0953
_reflns_number_gt 3238
_reflns_number_total 4216
_reflns_threshold_expression F^2^>2.0\s(F^2^)
_cod_data_source_file c8sc01537f2.cif
_cod_data_source_block 1822______________________
_cod_depositor_comments 'Adding full bibliography for 1549558--1549561.cif.'
_cod_database_code 1549561

loop_
_symmetry_equiv_pos_site_id
_space_group_symop_operation_xyz
1 +X,+Y,+Z
2 -X,-Y,-Z

loop_
_atom_site_label
_atom_site_type_symbol
_atom_site_fract_x
_atom_site_fract_y
_atom_site_fract_z
_atom_site_U_iso_or_equiv
_atom_site_adp_type
_atom_site_occupancy
_atom_site_site_symmetry_multiplicity
_atom_site_calc_flag
_atom_site_refinement_flags
I1 I 0.39266(5) 0.75291(5) 0.82449(4) 0.02703(11) Uani 1 2 d .
I2 I 0.11238(5) 0.23661(5) 1.16369(4) 0.02745(12) Uani 1 2 d .
O3 O 0.2081(5) -0.2117(5) 1.0770(4) 0.0267(12) Uani 1 2 d .
O4 O 0.1494(6) -0.4385(6) 1.1205(4) 0.0363(14) Uani 1 2 d .
O5 O 0.3079(5) 0.3099(5) 0.9242(4) 0.0307(13) Uani 1 2 d .
O6 O 0.3597(6) 0.0828(5) 0.8776(4) 0.0326(13) Uani 1 2 d .
O27 O -0.1522(6) -0.5099(5) 1.4238(4) 0.0334(13) Uani 1 2 d .
O28 O -0.2014(7) -0.3193(6) 1.5248(5) 0.0455(16) Uani 1 2 d .
O29 O 0.6545(5) -0.0105(5) 0.5713(4) 0.0310(13) Uani 1 2 d .
O30 O 0.7167(6) 0.1709(6) 0.4750(5) 0.0397(15) Uani 1 2 d .
N25 N -0.1496(6) -0.3757(7) 1.4462(5) 0.0300(15) Uani 1 2 d .
N26 N 0.6563(6) 0.1223(6) 0.5507(5) 0.0282(15) Uani 1 2 d .
C7 C 0.1366(8) -0.3070(8) 1.1384(5) 0.0264(16) Uani 1 2 d .
C8 C 0.1942(8) -0.0599(7) 1.0881(6) 0.0270(16) Uani 1 2 d .
C9 C 0.1199(7) 0.0068(7) 1.1609(6) 0.0266(16) Uani 1 2 d .
C10 C 0.0454(7) -0.0863(7) 1.2344(5) 0.0207(14) Uani 1 2 d .
C11 C 0.0548(7) -0.2430(7) 1.2236(5) 0.0210(15) Uani 1 2 d .
C12 C -0.0088(7) -0.3383(7) 1.2911(5) 0.0231(15) Uani 1 2 d .
C13 C -0.0818(7) -0.2752(7) 1.3725(5) 0.0252(16) Uani 1 2 d .
C14 C -0.0967(7) -0.1225(7) 1.3866(5) 0.0236(16) Uani 1 2 d .
C15 C -0.0327(7) -0.0287(7) 1.3178(6) 0.0246(16) Uani 1 2 d .
C16 C 0.3734(7) 0.2104(7) 0.8576(5) 0.0252(16) Uani 1 2 d .
C17 C 0.4503(7) 0.2710(7) 0.7709(5) 0.0222(15) Uani 1 2 d .
C18 C 0.4622(7) 0.4249(7) 0.7569(5) 0.0228(15) Uani 1 2 d .
C19 C 0.3920(7) 0.5226(7) 0.8315(5) 0.0228(15) Uani 1 2 d .
C20 C 0.3198(8) 0.4592(7) 0.9086(6) 0.0281(17) Uani 1 2 d .
C21 C 0.5116(7) 0.1702(7) 0.7012(5) 0.0217(15) Uani 1 2 d .
C22 C 0.5865(7) 0.2238(7) 0.6210(5) 0.0221(15) Uani 1 2 d .
C23 C 0.6020(7) 0.3787(7) 0.6059(5) 0.0241(16) Uani 1 2 d .
C24 C 0.5394(7) 0.4774(7) 0.6733(5) 0.0223(15) Uani 1 2 d .
H1 H 0.2408 0.00118 1.04244 0.0330 Uiso 1 2 calc R
H2 H -0.0008 -0.44049 1.2821 0.0275 Uiso 1 2 calc R
H3 H -0.14632 -0.08291 1.44187 0.0291 Uiso 1 2 calc R
H4 H -0.04196 0.07334 1.32607 0.0296 Uiso 1 2 calc R
H5 H 0.27541 0.52245 0.95508 0.0348 Uiso 1 2 calc R
H6 H 0.50156 0.06826 0.70906 0.0261 Uiso 1 2 calc R
H7 H 0.65227 0.41142 0.54953 0.0294 Uiso 1 2 calc R
H8 H 0.5502 0.57925 0.66519 0.0270 Uiso 1 2 calc R

loop_
_atom_site_aniso_label
_atom_site_aniso_U_11
_atom_site_aniso_U_22
_atom_site_aniso_U_33
_atom_site_aniso_U_12
_atom_site_aniso_U_13
_atom_site_aniso_U_23
I1 0.0325(2) 0.0195(2) 0.0313(2) 0.00463(16) 0.01136(19) 0.00058(17)
I2 0.0313(2) 0.0205(2) 0.0325(3) 0.00109(16) 0.01066(19) 0.00389(17)
O3 0.037(2) 0.026(2) 0.019(2) -0.0008(19) 0.013(2) -0.0006(18)
O4 0.053(3) 0.028(3) 0.034(3) 0.004(2) 0.021(2) 0.000(2)
O5 0.041(3) 0.028(3) 0.026(2) 0.005(2) 0.017(2) 0.0018(19)
O6 0.046(3) 0.021(2) 0.033(3) -0.000(2) 0.014(2) 0.009(2)
O27 0.042(3) 0.025(3) 0.035(3) -0.002(2) 0.012(2) 0.005(2)
O28 0.069(3) 0.036(3) 0.042(3) -0.004(3) 0.038(3) 0.007(2)
O29 0.034(3) 0.027(3) 0.033(3) 0.0080(19) 0.009(2) -0.001(2)
O30 0.049(3) 0.038(3) 0.040(3) 0.004(2) 0.026(3) 0.002(2)
N25 0.033(3) 0.031(3) 0.028(3) -0.003(2) 0.013(3) 0.003(2)
N26 0.029(3) 0.027(3) 0.028(3) 0.001(2) 0.007(2) -0.007(2)
C7 0.031(3) 0.028(3) 0.021(3) 0.006(3) 0.007(3) 0.002(3)
C8 0.034(3) 0.021(3) 0.028(3) -0.002(3) 0.009(3) 0.006(3)
C9 0.028(3) 0.025(3) 0.026(3) -0.001(3) 0.003(3) 0.004(3)
C10 0.019(3) 0.017(3) 0.024(3) -0.001(2) -0.000(2) 0.002(2)
C11 0.018(3) 0.027(3) 0.018(3) 0.004(2) 0.005(2) -0.000(2)
C12 0.026(3) 0.019(3) 0.024(3) 0.001(2) 0.004(3) -0.000(2)
C13 0.024(3) 0.028(3) 0.026(3) -0.004(2) 0.007(3) 0.009(3)
C14 0.027(3) 0.023(3) 0.024(3) -0.000(2) 0.011(3) 0.001(2)
C15 0.026(3) 0.020(3) 0.028(3) 0.003(2) 0.006(3) -0.001(3)
C16 0.029(3) 0.027(3) 0.023(3) 0.004(3) 0.010(3) 0.002(3)
C17 0.025(3) 0.026(3) 0.019(3) 0.004(2) 0.010(2) 0.007(2)
C18 0.025(3) 0.020(3) 0.025(3) 0.003(2) 0.007(3) 0.004(2)
C19 0.026(3) 0.020(3) 0.020(3) -0.002(2) -0.001(2) 0.003(2)
C20 0.033(3) 0.024(3) 0.030(4) 0.004(3) 0.013(3) -0.003(3)
C21 0.022(3) 0.016(3) 0.028(3) -0.002(2) 0.005(3) 0.002(2)
C22 0.018(3) 0.023(3) 0.025(3) 0.005(2) 0.004(3) -0.003(2)
C23 0.027(3) 0.026(3) 0.020(3) 0.001(3) 0.007(3) 0.003(2)
C24 0.025(3) 0.020(3) 0.023(3) -0.003(2) 0.008(3) -0.001(2)

loop_
_atom_type_symbol
_atom_type_description
_atom_type_scat_dispersion_real
_atom_type_scat_dispersion_imag
_atom_type_scat_source
C C 0.0033 0.0016
;
International Tables for Crystallography
(Vol. C, Tables 4.2.6.8 and 6.1.1.4)
;
H H 0.0000 0.0000
;
International Tables for Crystallography
(Vol. C, Table 6.1.1.4)
;
I I -0.4742 1.8119
;
International Tables for Crystallography
(Vol. C, Tables 4.2.6.8 and 6.1.1.4)
;
N N 0.0061 0.0033
;
International Tables for Crystallography
(Vol. C, Tables 4.2.6.8 and 6.1.1.4)
;
O O 0.0106 0.0060
;
International Tables for Crystallography
(Vol. C, Tables 4.2.6.8 and 6.1.1.4)
;

loop_
_geom_angle_atom_site_label_1
_geom_angle_atom_site_label_2
_geom_angle_atom_site_label_3
_geom_angle
_geom_angle_publ_flag
C7 O3 C8 121.1(5) yes
C16 O5 C20 119.9(6) yes
O27 N25 O28 124.3(6) yes
O27 N25 C13 117.7(6) yes
O28 N25 C13 118.0(6) yes
O29 N26 O30 122.6(6) yes
O29 N26 C22 117.9(6) yes
O30 N26 C22 119.5(6) yes
O3 C7 O4 117.0(6) yes
O3 C7 C11 118.1(6) yes
O4 C7 C11 124.9(6) yes
O3 C8 C9 124.6(6) yes
I2 C9 C8 118.5(5) yes
I2 C9 C10 123.4(5) yes
C8 C9 C10 118.2(6) yes
C9 C10 C11 118.6(6) yes
C9 C10 C15 123.6(6) yes
C11 C10 C15 117.7(6) yes
C7 C11 C10 119.2(6) yes
C7 C11 C12 118.4(6) yes
C10 C11 C12 122.4(6) yes
C11 C12 C13 117.3(6) yes
N25 C13 C12 118.0(6) yes
N25 C13 C14 118.8(6) yes
C12 C13 C14 123.2(6) yes
C13 C14 C15 118.7(6) yes
C10 C15 C14 120.8(6) yes
O5 C16 O6 115.6(6) yes
O5 C16 C17 117.7(6) yes
O6 C16 C17 126.7(6) yes
C16 C17 C18 121.4(6) yes
C16 C17 C21 117.7(6) yes
C18 C17 C21 120.9(6) yes
C17 C18 C19 117.5(6) yes
C17 C18 C24 119.1(6) yes
C19 C18 C24 123.3(6) yes
I1 C19 C18 124.2(5) yes
I1 C19 C20 117.7(5) yes
C18 C19 C20 118.1(6) yes
O5 C20 C19 125.3(6) yes
C17 C21 C22 119.0(6) yes
N26 C22 C21 120.1(6) yes
N26 C22 C23 118.5(6) yes
C21 C22 C23 121.4(6) yes
C22 C23 C24 119.5(6) yes
C18 C24 C23 120.1(6) yes
O3 C8 H1 118.665 no
C9 C8 H1 116.739 no
C11 C12 H2 120.468 no
C13 C12 H2 122.226 no
C13 C14 H3 121.467 no
C15 C14 H3 119.852 no
C10 C15 H4 119.569 no
C14 C15 H4 119.655 no
O5 C20 H5 117.534 no
C19 C20 H5 117.187 no
C17 C21 H6 121.021 no
C22 C21 H6 120.026 no
C22 C23 H7 119.213 no
C24 C23 H7 121.229 no
C18 C24 H8 119.445 no
C23 C24 H8 120.453 no

loop_
_geom_bond_atom_site_label_1
_geom_bond_atom_site_label_2
_geom_bond_distance
_geom_bond_publ_flag
I1 C19 2.082(6) yes
I2 C9 2.075(7) yes
O3 C7 1.365(8) yes
O3 C8 1.382(8) yes
O4 C7 1.210(8) yes
O5 C16 1.392(8) yes
O5 C20 1.371(8) yes
O6 C16 1.192(8) yes
O27 N25 1.226(8) yes
O28 N25 1.229(9) yes
O29 N26 1.234(7) yes
O30 N26 1.228(8) yes
N25 C13 1.480(9) yes
N26 C22 1.453(9) yes
C7 C11 1.473(10) yes
C8 C9 1.329(10) yes
C9 C10 1.468(9) yes
C10 C11 1.420(9) yes
C10 C15 1.414(10) yes
C11 C12 1.380(9) yes
C12 C13 1.386(10) yes
C13 C14 1.396(9) yes
C14 C15 1.384(10) yes
C16 C17 1.461(10) yes
C17 C18 1.407(9) yes
C17 C21 1.403(9) yes
C18 C19 1.468(9) yes
C18 C24 1.405(9) yes
C19 C20 1.354(10) yes
C21 C22 1.363(9) yes
C22 C23 1.420(9) yes
C23 C24 1.380(9) yes
C8 H1 0.930 no
C12 H2 0.930 no
C14 H3 0.930 no
C15 H4 0.930 no
C20 H5 0.930 no
C21 H6 0.930 no
C23 H7 0.930 no
C24 H8 0.930 no

loop_
_geom_contact_atom_site_label_1
_geom_contact_atom_site_label_2
_geom_contact_distance
_geom_contact_publ_flag
_geom_contact_site_symmetry_2
I1 C24 3.454(6) no .
I2 C15 3.439(7) no .
O3 C10 2.810(8) no .
O4 C8 3.467(8) no .
O4 C12 2.830(9) no .
O5 C18 2.842(8) no .
O6 C20 3.439(8) no .
O6 C21 2.840(9) no .
O27 C12 2.709(8) no .
O27 C14 3.565(8) no .
O28 C12 3.556(9) no .
O28 C14 2.737(9) no .
O29 C21 2.716(8) no .
O29 C23 3.576(8) no .
O30 C21 3.544(9) no .
O30 C23 2.744(9) no .
C7 C9 2.843(9) no .
C8 C11 2.777(9) no .
C10 C13 2.777(9) no .
C11 C14 2.783(9) no .
C12 C15 2.818(9) no .
C16 C19 2.848(9) no .
C17 C20 2.757(10) no .
C17 C23 2.782(9) no .
C18 C22 2.785(9) no .
C21 C24 2.811(9) no .
I1 O6 3.053(5) no 1_565
I2 O4 3.012(5) no 1_565
O3 C17 3.305(7) no 2_657
O3 C21 3.300(7) no 2_657
O4 I2 3.012(5) no 1_545
O4 C18 3.453(8) no 2_657
O4 C20 3.317(9) no 1_545
O4 C24 3.401(7) no 2_657
O5 C11 3.367(7) no 2_557
O5 C12 3.385(7) no 2_557
O6 I1 3.053(5) no 1_545
O6 C8 3.429(9) no .
O6 C10 3.566(7) no 2_557
O6 C15 3.378(7) no 2_557
O27 O27 2.954(6) no 2_548
O27 O28 3.493(8) no 2_548
O27 O30 3.176(7) no 1_446
O27 N25 3.078(7) no 2_548
O27 C18 3.319(7) no 2_557
O27 C19 3.418(7) no 2_557
O27 C23 3.499(9) no 1_446
O27 C24 3.415(8) no 2_557
O28 O27 3.493(8) no 2_548
O28 O29 3.181(8) no 1_456
O28 C23 3.427(9) no 1_446
O28 C23 3.585(8) no 2_557
O29 O28 3.181(8) no 1_654
O29 O29 2.960(6) no 2_656
O29 O30 3.429(7) no 2_656
O29 N26 2.960(7) no 2_656
O29 C9 3.494(8) no 2_657
O29 C10 3.257(7) no 2_657
O29 C14 3.543(9) no 1_654
O29 C15 3.338(7) no 2_657
O29 C21 3.578(7) no 2_656
O29 C22 3.321(7) no 2_656
O30 O27 3.176(7) no 1_664
O30 O29 3.429(7) no 2_656
O30 C13 3.458(7) no 2_657
O30 C14 3.406(9) no 1_654
O30 C14 3.507(8) no 2_657
N25 O27 3.078(7) no 2_548
N25 C17 3.577(8) no 2_557
N25 C18 3.339(8) no 2_557
N25 C24 3.519(8) no 2_557
N26 O29 2.960(7) no 2_656
N26 N26 3.436(7) no 2_656
N26 C10 3.389(8) no 2_657
N26 C11 3.477(7) no 2_657
N26 C15 3.555(8) no 2_657
C7 C17 3.580(9) no 2_657
C7 C21 3.473(8) no 2_657
C7 C22 3.477(8) no 2_657
C8 O6 3.429(9) no .
C8 C21 3.511(8) no 2_657
C9 O29 3.494(8) no 2_657
C10 O6 3.566(7) no 2_557
C10 O29 3.257(7) no 2_657
C10 N26 3.389(8) no 2_657
C11 O5 3.367(7) no 2_557
C11 N26 3.477(7) no 2_657
C11 C22 3.355(8) no 2_657
C12 O5 3.385(7) no 2_557
C12 C20 3.405(8) no 2_557
C12 C23 3.598(8) no 2_657
C13 O30 3.458(7) no 2_657
C13 C16 3.528(8) no 2_557
C13 C17 3.384(8) no 2_557
C13 C18 3.586(8) no 2_557
C14 O29 3.543(9) no 1_456
C14 O30 3.406(9) no 1_456
C14 O30 3.507(8) no 2_657
C14 C14 3.570(8) no 2_558
C14 C16 3.513(8) no 2_557
C14 C17 3.503(8) no 2_557
C14 C21 3.595(8) no 2_557
C15 O6 3.378(7) no 2_557
C15 O29 3.338(7) no 2_657
C15 N26 3.555(8) no 2_657
C16 C13 3.528(8) no 2_557
C16 C14 3.513(8) no 2_557
C17 O3 3.305(7) no 2_657
C17 N25 3.577(8) no 2_557
C17 C7 3.580(9) no 2_657
C17 C13 3.384(8) no 2_557
C17 C14 3.503(8) no 2_557
C18 O4 3.453(8) no 2_657
C18 O27 3.319(7) no 2_557
C18 N25 3.339(8) no 2_557
C18 C13 3.586(8) no 2_557
C19 O27 3.418(7) no 2_557
C20 O4 3.317(9) no 1_565
C20 C12 3.405(8) no 2_557
C20 C20 3.542(9) no 2_667
C21 O3 3.300(7) no 2_657
C21 O29 3.578(7) no 2_656
C21 C7 3.473(8) no 2_657
C21 C8 3.511(8) no 2_657
C21 C14 3.595(8) no 2_557
C22 O29 3.321(7) no 2_656
C22 C7 3.477(8) no 2_657
C22 C11 3.355(8) no 2_657
C23 O27 3.499(9) no 1_664
C23 O28 3.427(9) no 1_664
C23 O28 3.585(8) no 2_557
C23 C12 3.598(8) no 2_657
C24 O4 3.401(7) no 2_657
C24 O27 3.415(8) no 2_557
C24 N25 3.519(8) no 2_557
I1 H5 2.9289 no .
I1 H8 2.9979 no .
I2 H1 2.9114 no .
I2 H4 2.9873 no .
O4 H2 2.5519 no .
O6 H6 2.5811 no .
O27 H2 2.4395 no .
O28 H3 2.4639 no .
O29 H6 2.4259 no .
O30 H7 2.4419 no .
N25 H2 2.6291 no .
N25 H3 2.6425 no .
N26 H6 2.5957 no .
N26 H7 2.6103 no .
C7 H1 3.2175 no .
C7 H2 2.5991 no .
C9 H4 2.7174 no .
C10 H1 3.2353 no .
C10 H2 3.2910 no .
C10 H3 3.2696 no .
C11 H4 3.2689 no .
C12 H3 3.2832 no .
C13 H4 3.2329 no .
C14 H2 3.2891 no .
C16 H5 3.2164 no .
C16 H6 2.6095 no .
C17 H8 3.2625 no .
C18 H5 3.2568 no .
C18 H6 3.2865 no .
C18 H7 3.2605 no .
C19 H8 2.7012 no .
C21 H7 3.2523 no .
C22 H8 3.2655 no .
C23 H6 3.2657 no .
H3 H4 2.3072 no .
H7 H8 2.3342 no .
I1 H6 3.3991 no 1_565
I2 H2 3.4542 no 1_565
I2 H8 3.5782 no 2_667
O3 H5 2.9002 no 1_545
O3 H6 3.4497 no 2_657
O4 H5 2.4809 no 1_545
O5 H1 3.2684 no .
O6 H1 2.5402 no .
O6 H1 3.5854 no 2_657
O6 H4 3.5611 no 2_557
O27 H7 2.5859 no 1_446
O27 H8 3.4734 no 2_557
O28 H2 3.5662 no 2_548
O28 H4 3.2434 no 2_558
O28 H7 2.7429 no 1_446
O28 H8 3.1229 no 1_446
O29 H3 2.6338 no 1_654
O29 H4 3.4817 no 2_657
O29 H6 3.4454 no 2_656
O30 H3 2.6819 no 1_654
O30 H4 3.1483 no 1_654
O30 H6 3.3045 no 2_656
O30 H8 3.5919 no 2_666
N25 H7 2.9910 no 1_446
N26 H3 3.0093 no 1_654
N26 H6 3.5412 no 2_656
C7 H5 3.1053 no 1_545
C8 H6 3.2983 no 2_657
C9 H6 3.5195 no 2_657
C12 H7 3.4774 no 2_657
C14 H3 3.1571 no 2_558
C14 H4 3.4895 no 2_558
C14 H6 3.5914 no 2_557
C15 H3 3.1539 no 2_558
C16 H1 3.3291 no .
C19 H2 3.4846 no 2_557
C19 H5 3.5912 no 2_667
C20 H2 3.2877 no 2_557
C21 H3 3.3913 no 2_557
C23 H2 3.5184 no 2_657
C23 H7 3.3715 no 2_666
C23 H8 3.3767 no 2_666
C24 H7 3.1580 no 2_666
H1 O5 3.2684 no .
H1 O6 2.5402 no .
H1 O6 3.5854 no 2_657
H1 C16 3.3291 no .
H1 H6 3.5361 no 2_657
H2 I2 3.4542 no 1_545
H2 O28 3.5662 no 2_548
H2 C19 3.4846 no 2_557
H2 C20 3.2877 no 2_557
H2 C23 3.5184 no 2_657
H2 H5 3.4347 no 2_557
H2 H7 3.3477 no 2_657
H3 O29 2.6338 no 1_456
H3 O30 2.6819 no 1_456
H3 N26 3.0093 no 1_456
H3 C14 3.1571 no 2_558
H3 C15 3.1539 no 2_558
H3 C21 3.3913 no 2_557
H3 H3 2.9870 no 2_558
H3 H4 2.9997 no 2_558
H3 H6 3.3285 no 2_557
H4 O6 3.5611 no 2_557
H4 O28 3.2434 no 2_558
H4 O29 3.4817 no 2_657
H4 O30 3.1483 no 1_456
H4 C14 3.4895 no 2_558
H4 H3 2.9997 no 2_558
H5 O3 2.9002 no 1_565
H5 O4 2.4809 no 1_565
H5 C7 3.1053 no 1_565
H5 C19 3.5912 no 2_667
H5 H2 3.4347 no 2_557
H6 I1 3.3991 no 1_545
H6 O3 3.4497 no 2_657
H6 O29 3.4454 no 2_656
H6 O30 3.3045 no 2_656
H6 N26 3.5412 no 2_656
H6 C8 3.2983 no 2_657
H6 C9 3.5195 no 2_657
H6 C14 3.5914 no 2_557
H6 H1 3.5361 no 2_657
H6 H3 3.3285 no 2_557
H7 O27 2.5859 no 1_664
H7 O28 2.7429 no 1_664
H7 N25 2.9910 no 1_664
H7 C12 3.4774 no 2_657
H7 C23 3.3715 no 2_666
H7 C24 3.1580 no 2_666
H7 H2 3.3477 no 2_657
H7 H7 3.2501 no 2_666
H7 H8 2.8907 no 2_666
H8 I2 3.5782 no 2_667
H8 O27 3.4734 no 2_557
H8 O28 3.1229 no 1_664
H8 O30 3.5919 no 2_666
H8 C23 3.3767 no 2_666
H8 H7 2.8907 no 2_666

loop_
_geom_torsion_atom_site_label_1
_geom_torsion_atom_site_label_2
_geom_torsion_atom_site_label_3
_geom_torsion_atom_site_label_4
_geom_torsion
_geom_torsion_publ_flag
C7 O3 C8 C9 3.7(8) no
C8 O3 C7 O4 177.1(5) no
C8 O3 C7 C11 -4.9(7) no
C16 O5 C20 C19 0.0(8) no
C20 O5 C16 O6 179.0(5) no
C20 O5 C16 C17 -1.4(7) no
O27 N25 C13 C12 -7.6(7) no
O27 N25 C13 C14 171.3(5) no
O28 N25 C13 C12 173.4(5) no
O28 N25 C13 C14 -7.8(8) no
O29 N26 C22 C21 -4.8(7) no
O29 N26 C22 C23 173.5(4) no
O30 N26 C22 C21 176.4(5) no
O30 N26 C22 C23 -5.3(7) no
O3 C7 C11 C10 3.6(8) no
O3 C7 C11 C12 -175.7(4) no
O4 C7 C11 C10 -178.7(5) no
O4 C7 C11 C12 2.1(9) no
O3 C8 C9 I2 -179.9(4) no
O3 C8 C9 C10 -0.7(9) no
I2 C9 C10 C11 178.5(3) no
I2 C9 C10 C15 -3.0(7) no
C8 C9 C10 C11 -0.6(8) no
C8 C9 C10 C15 177.8(5) no
C9 C10 C11 C7 -0.8(7) no
C9 C10 C11 C12 178.4(4) no
C9 C10 C15 C14 -178.1(5) no
C11 C10 C15 C14 0.4(8) no
C15 C10 C11 C7 -179.4(4) no
C15 C10 C11 C12 -0.1(8) no
C7 C11 C12 C13 178.4(4) no
C10 C11 C12 C13 -0.8(8) no
C11 C12 C13 N25 -179.6(4) no
C11 C12 C13 C14 1.7(8) no
N25 C13 C14 C15 179.8(4) no
C12 C13 C14 C15 -1.5(8) no
C13 C14 C15 C10 0.4(8) no
O5 C16 C17 C18 1.9(8) no
O5 C16 C17 C21 -177.8(4) no
O6 C16 C17 C18 -178.5(5) no
O6 C16 C17 C21 1.8(9) no
C16 C17 C18 C19 -1.0(8) no
C16 C17 C18 C24 179.0(5) no
C16 C17 C21 C22 -178.8(4) no
C18 C17 C21 C22 1.5(8) no
C21 C17 C18 C19 178.7(4) no
C21 C17 C18 C24 -1.3(8) no
C17 C18 C19 I1 -179.1(4) no
C17 C18 C19 C20 -0.3(7) no
C17 C18 C24 C23 0.2(8) no
C19 C18 C24 C23 -179.7(5) no
C24 C18 C19 I1 0.9(8) no
C24 C18 C19 C20 179.6(5) no
I1 C19 C20 O5 179.7(4) no
C18 C19 C20 O5 0.9(9) no
C17 C21 C22 N26 177.6(4) no
C17 C21 C22 C23 -0.7(8) no
N26 C22 C23 C24 -178.7(4) no
C21 C22 C23 C24 -0.4(8) no
C22 C23 C24 C18 0.6(8) no
